data_2014803
loop_
_publ_author_name
'Muranishi, Yasunori'
'Wang, Yue'
'Odoko, Mamiko'
'Okabe, Nobuo'

_publ_section_title
;
 (2,2'-Biquinoline-\k^2^<i>N</i>,<i>N</i>')dichloropalladium(II),
 -copper(II) and -zinc(II)
;
_journal_issue 6
_journal_name_full 'Acta Crystallographica Section C'
_journal_page_first m307
_journal_page_last m310
_journal_paper_doi 10.1107/S0108270105013375
_journal_volume 61
_journal_year 2005
_chemical_formula_iupac '[Cu Cl2 (C18 H12 N2)]'
_chemical_formula_moiety 'C18 H12 Cl2 Cu N2'
_chemical_formula_sum 'C18 H12 Cl2 Cu N2'
_chemical_formula_weight 390.75
_chemical_name_systematic
;
(2,2'-Biquinoline-\k^2^N,N')chlorocopper(II)
;
_space_group_IT_number 15
_symmetry_cell_setting monoclinic
_symmetry_space_group_name_Hall '-C 2yc'
_symmetry_space_group_name_H-M 'C 1 2/c 1'
_atom_sites_solution_hydrogens geom
_atom_sites_solution_primary direct
_atom_sites_solution_secondary difmap
_audit_creation_method SHELXL97
_cell_angle_alpha 90.00
_cell_angle_beta 125.991(10)
_cell_angle_gamma 90.00
_cell_formula_units_Z 4
_cell_length_a 19.430(3)
_cell_length_b 8.528(2)
_cell_length_c 11.884(3)
_cell_measurement_reflns_used 24
_cell_measurement_temperature 296.2
_cell_measurement_theta_max 14.5
_cell_measurement_theta_min 11.0
_cell_volume 1593.3(6)
_computing_cell_refinement 'MSC/AFC Diffractometer Control Software'
_computing_data_collection
;
MSC/AFC Diffractometer Control Software (Molecular Structure Corporation,
1992)
;
_computing_data_reduction 'TEXSAN (Molecular Structure Corporation & Rigaku, 2000)'
_computing_molecular_graphics 'ORTEPII (Johnson, 1976)'
_computing_publication_material TEXSAN
_computing_structure_refinement 'SHELXL97 (Sheldrick, 1997)'
_computing_structure_solution 'SIR97 (Altomare <i>et al.</i>, 1999)'
_diffrn_ambient_temperature 296.2
_diffrn_measured_fraction_theta_full 1.000
_diffrn_measured_fraction_theta_max 1.000
_diffrn_measurement_device_type 'Rigaku AFC-5R'
_diffrn_measurement_method \w/2\q
_diffrn_radiation_monochromator graphite
_diffrn_radiation_source 'fine-focus sealed tube'
_diffrn_radiation_type MoK\a
_diffrn_radiation_wavelength 0.71069
_diffrn_reflns_av_R_equivalents 0.0619
_diffrn_reflns_av_sigmaI/netI 0.0871
_diffrn_reflns_limit_h_max 25
_diffrn_reflns_limit_h_min 0
_diffrn_reflns_limit_k_max 11
_diffrn_reflns_limit_k_min 0
_diffrn_reflns_limit_l_max 12
_diffrn_reflns_limit_l_min -15
_diffrn_reflns_number 1877
_diffrn_reflns_theta_full 27.50
_diffrn_reflns_theta_max 27.50
_diffrn_reflns_theta_min 2.59
_diffrn_standards_decay_% 0.00
_diffrn_standards_interval_count 150
_diffrn_standards_number 3
_exptl_absorpt_coefficient_mu 1.705
_exptl_absorpt_correction_T_max 0.843
_exptl_absorpt_correction_T_min 0.715
_exptl_absorpt_correction_type psi-scan
_exptl_absorpt_process_details '(North <i>et al.</i>, 1968)'
_exptl_crystal_colour red
_exptl_crystal_density_diffrn 1.629
_exptl_crystal_density_method 'not measured'
_exptl_crystal_description plate
_exptl_crystal_F_000 788
_exptl_crystal_size_max 0.300
_exptl_crystal_size_mid 0.100
_exptl_crystal_size_min 0.100
_refine_diff_density_max 0.698
_refine_diff_density_min -0.708
_refine_ls_extinction_method none
_refine_ls_goodness_of_fit_ref 0.987
_refine_ls_hydrogen_treatment constr
_refine_ls_matrix_type full
_refine_ls_number_parameters 105
_refine_ls_number_reflns 1825
_refine_ls_number_restraints 0
_refine_ls_restrained_S_all 0.987
_refine_ls_R_factor_all 0.1213
_refine_ls_R_factor_gt 0.0453
_refine_ls_shift/su_max 0.000
_refine_ls_shift/su_mean 0.000
_refine_ls_structure_factor_coef Fsqd
_refine_ls_weighting_details 'calc w = 1/[\s^2^(Fo^2^)+(0.0586P)^2^] where P=(Fo^2^+2Fc^2^)/3'
_refine_ls_weighting_scheme calc
_refine_ls_wR_factor_gt 0.1075
_refine_ls_wR_factor_ref 0.1307
_reflns_number_gt 1032
_reflns_number_total 1825
_reflns_threshold_expression I>2\s(I)
_cod_data_source_file fg1828.cif
_cod_data_source_block II
_cod_original_cell_volume 1593.2(6)
_cod_original_sg_symbol_H-M 'C 2/c'
_cod_database_code 2014803
_cod_database_fobs_code 2014803

loop_
_symmetry_equiv_pos_as_xyz
x,y,z
-x,y,1/2-z
-x,-y,-z
x,-y,1/2+z
1/2+x,1/2+y,z
1/2-x,1/2+y,1/2-z
1/2-x,1/2-y,-z
1/2+x,1/2-y,1/2+z

loop_
_atom_site_label
_atom_site_fract_x
_atom_site_fract_y
_atom_site_fract_z
_atom_site_U_iso_or_equiv
_atom_site_adp_type
_atom_site_calc_flag
_atom_site_refinement_flags
_atom_site_occupancy
_atom_site_disorder_assembly
_atom_site_disorder_group
_atom_site_type_symbol
Cu1 0.5000 0.24318(8) 0.7500 0.0363(2) Uani d S 1 . . Cu
Cl1 0.39305(8) 0.40667(14) 0.61503(14) 0.0539(4) Uani d . 1 . . Cl
N1 0.55076(19) 0.0667(4) 0.7110(3) 0.0294(7) Uani d . 1 . . N
C2 0.5286(2) -0.0743(5) 0.7269(4) 0.0278(8) Uani d . 1 . . C
C3 0.5560(3) -0.2142(5) 0.7026(5) 0.0381(10) Uani d . 1 . . C
H3 0.5392 -0.3110 0.7147 0.046 Uiso calc R 1 . . H
C4 0.6079(3) -0.2048(5) 0.6609(5) 0.0403(10) Uani d . 1 . . C
H4 0.6274 -0.2962 0.6457 0.048 Uiso calc R 1 . . H
C5 0.6321(3) -0.0592(5) 0.6406(4) 0.0336(9) Uani d . 1 . . C
C6 0.6845(3) -0.0422(6) 0.5947(5) 0.0429(11) Uani d . 1 . . C
H6 0.7059 -0.1307 0.5793 0.051 Uiso calc R 1 . . H
C7 0.7036(3) 0.1025(6) 0.5732(5) 0.0481(12) Uani d . 1 . . C
H7 0.7382 0.1123 0.5434 0.058 Uiso calc R 1 . . H
C8 0.6720(3) 0.2370(6) 0.5951(5) 0.0431(10) Uani d . 1 . . C
H8 0.6851 0.3350 0.5781 0.052 Uiso calc R 1 . . H
C9 0.6220(3) 0.2271(5) 0.6412(5) 0.0380(10) Uani d . 1 . . C
H9 0.6018 0.3176 0.6563 0.046 Uiso calc R 1 . . H
C10 0.6015(2) 0.0782(5) 0.6654(4) 0.0317(9) Uani d . 1 . . C

loop_
_atom_site_aniso_label
_atom_site_aniso_U_11
_atom_site_aniso_U_22
_atom_site_aniso_U_33
_atom_site_aniso_U_12
_atom_site_aniso_U_13
_atom_site_aniso_U_23
Cu1 0.0430(4) 0.0179(3) 0.0545(5) 0.000 0.0322(4) 0.000
Cl1 0.0620(8) 0.0345(6) 0.0612(8) 0.0182(6) 0.0340(7) 0.0074(6)
N1 0.0294(16) 0.0233(16) 0.0341(18) -0.0005(14) 0.0179(15) 0.0000(14)
C2 0.0297(19) 0.0251(19) 0.029(2) 0.0019(16) 0.0173(18) 0.0010(16)
C3 0.049(3) 0.023(2) 0.047(3) 0.0023(18) 0.031(2) 0.0007(18)
C4 0.045(2) 0.031(2) 0.046(3) 0.0062(19) 0.028(2) -0.003(2)
C5 0.030(2) 0.038(2) 0.030(2) 0.0038(18) 0.0159(19) 0.0003(19)
C6 0.047(3) 0.044(3) 0.045(3) 0.006(2) 0.031(2) -0.002(2)
C7 0.038(2) 0.064(3) 0.052(3) 0.000(2) 0.031(2) 0.002(3)
C8 0.043(2) 0.040(2) 0.051(3) 0.000(2) 0.030(2) 0.007(2)
C9 0.039(2) 0.031(2) 0.051(3) -0.0004(18) 0.030(2) 0.002(2)
C10 0.030(2) 0.032(2) 0.031(2) 0.0002(17) 0.0165(19) 0.0015(17)

loop_
_atom_type_symbol
_atom_type_description
_atom_type_scat_dispersion_real
_atom_type_scat_dispersion_imag
_atom_type_scat_source
C C 0.0033 0.0016 'International Tables Vol C Tables 4.2.6.8 and 6.1.1.4'
H H 0.0000 0.0000 'International Tables Vol C Tables 4.2.6.8 and 6.1.1.4'
N N 0.0061 0.0033 'International Tables Vol C Tables 4.2.6.8 and 6.1.1.4'
Cu Cu 0.3201 1.2651 'International Tables Vol C Tables 4.2.6.8 and 6.1.1.4'
Cl Cl 0.1484 0.1585 'International Tables Vol C Tables 4.2.6.8 and 6.1.1.4'

loop_
_geom_angle_atom_site_label_1
_geom_angle_atom_site_label_2
_geom_angle_atom_site_label_3
_geom_angle_site_symmetry_1
_geom_angle_site_symmetry_3
_geom_angle
N1 Cu1 N1 2_656 . 82.24(18)
N1 Cu1 Cl1 2_656 2_656 133.34(10)
N1 Cu1 Cl1 . 2_656 105.13(10)
N1 Cu1 Cl1 2_656 . 105.13(10)
N1 Cu1 Cl1 . . 133.34(10)
Cl1 Cu1 Cl1 2_656 . 102.09(8)
C2 N1 C10 . . 119.2(3)
C2 N1 Cu1 . . 113.8(2)
C10 N1 Cu1 . . 127.0(3)
N1 C2 C3 . . 123.1(3)
N1 C2 C2 . 2_656 115.1(2)
C3 C2 C2 . 2_656 121.9(2)
C4 C3 C2 . . 118.5(4)
C4 C3 H3 . . 120.8
C2 C3 H3 . . 120.8
C3 C4 C5 . . 120.8(4)
C3 C4 H4 . . 119.6
C5 C4 H4 . . 119.6
C4 C5 C6 . . 123.3(4)
C4 C5 C10 . . 118.2(4)
C6 C5 C10 . . 118.5(4)
C7 C6 C5 . . 120.3(4)
C7 C6 H6 . . 119.8
C5 C6 H6 . . 119.8
C6 C7 C8 . . 120.9(4)
C6 C7 H7 . . 119.6
C8 C7 H7 . . 119.6
C9 C8 C7 . . 121.2(4)
C9 C8 H8 . . 119.4
C7 C8 H8 . . 119.4
C8 C9 C10 . . 119.3(4)
C8 C9 H9 . . 120.4
C10 C9 H9 . . 120.4
N1 C10 C9 . . 119.8(4)
N1 C10 C5 . . 120.3(4)
C9 C10 C5 . . 119.8(4)

loop_
_geom_bond_atom_site_label_1
_geom_bond_atom_site_label_2
_geom_bond_site_symmetry_2
_geom_bond_distance
_geom_bond_publ_flag
Cu1 N1 2_656 1.997(3) ?
Cu1 N1 . 1.997(3) ?
Cu1 Cl1 2_656 2.2175(13) ?
Cu1 Cl1 . 2.2175(13) ?
N1 C2 . 1.328(5) ?
N1 C10 . 1.379(5) ?
C2 C3 . 1.404(5) ?
C2 C2 2_656 1.500(7) ?
C3 C4 . 1.361(6) ?
C3 H3 . 0.93 ?
C4 C5 . 1.398(6) ?
C4 H4 . 0.93 ?
C5 C6 . 1.416(6) ?
C5 C10 . 1.422(6) ?
C6 C7 . 1.356(7) ?
C6 H6 . 0.93 ?
C7 C8 . 1.395(7) ?
C7 H7 . 0.93 ?
C8 C9 . 1.370(6) ?
C8 H8 . 0.93 ?
C9 C10 . 1.410(6) ?
C9 H9 . 0.93 ?
